data_2101637
loop_
_publ_author_name
'Marcos, C.'
'Paniagua, A.'
'Moreiras, D. B.'
'Garc\'ia-Granda, S.'
'D\'iaz, M. R.'

_publ_section_title
;
 Villamaninite, a case of noncubic pyrite-type structure
;
_journal_issue 6
_journal_name_full 'Acta Crystallographica Section B'
_journal_page_first 899
_journal_page_last 904
_journal_paper_doi 10.1107/S0108768196002996
_journal_volume 52
_journal_year 1996
_chemical_formula_sum 'Cu S2'
_chemical_formula_weight 126.160
_space_group_crystal_system monoclinic
_space_group_IT_number 4
_space_group_name_Hall 'P 2yb'
_space_group_name_H-M_alt 'P 1 21 1'
_atom_type_scat_source IntTabIV
_cell_angle_alpha 90.
_cell_angle_beta 89.99(2)
_cell_angle_gamma 90.
_cell_formula_units_Z 4
_cell_length_a 5.704(3)
_cell_length_b 5.703(3)
_cell_length_c 5.704(3)
_cell_measurement_reflns_used 25
_cell_measurement_temperature 293
_cell_measurement_theta_max 29
_cell_measurement_theta_min 26
_cell_volume 185.5(2)
_diffrn_measurement_device 'Enraf-Nonius CAD-4'
_diffrn_measurement_method \w-2\q
_diffrn_radiation_type MoK\a
_diffrn_radiation_wavelength 0.71073
_diffrn_reflns_av_R_equivalents 0.054
_diffrn_reflns_limit_h_max 11
_diffrn_reflns_limit_h_min -11
_diffrn_reflns_limit_k_max 11
_diffrn_reflns_limit_k_min -11
_diffrn_reflns_limit_l_max 4
_diffrn_reflns_limit_l_min -11
_diffrn_reflns_number 4705
_diffrn_reflns_theta_max 45
_diffrn_standards_decay_% 0.99-1.09
_diffrn_standards_interval_time 60
_diffrn_standards_number 3
_exptl_absorpt_coefficient_mu 12.858
_exptl_absorpt_correction_type none
_exptl_crystal_colour 'Greyish purple'
_exptl_crystal_density_diffrn 4.52
_exptl_crystal_description regular
_exptl_crystal_size_max 0.10
_exptl_crystal_size_mid 0.10
_exptl_crystal_size_min 0.10
_refine_diff_density_max 1.40
_refine_diff_density_min -1.17
_refine_ls_extinction_method none
_refine_ls_goodness_of_fit_obs 0.9515
_refine_ls_number_parameters 61
_refine_ls_number_reflns 637
_refine_ls_R_factor_obs 0.034
_refine_ls_shift/esd_max 0.4
_refine_ls_structure_factor_coef F
_refine_ls_weighting_details 'w=1/[\s^2^(F~o~) + 0.001F~o~^2^]'
_refine_ls_weighting_scheme calc
_refine_ls_wR_factor_obs 0.033
_reflns_number_observed 637
_reflns_number_total 1611
_reflns_observed_criterion I>3\s(I)
_cod_data_source_file hu1045.cif
_cod_depositor_comments
;
The following automatic conversions were performed:

'_refine_ls_weighting_scheme' value 'w=1/[\s^2^(F~o~) +
0.001F~o~^2^]' was changed to 'calc'. New tag
'_refine_ls_weighting_details' was created. The value of the new tag
was set to 'w=1/[\s^2^(F~o~) + 0.001F~o~^2^]'.

Automatic conversion script
Id: cif_fix_values 3143 2015-03-26 13:38:13Z robertas 
;
_cod_original_formula_sum 'Cu1 S2'
_cod_database_code 2101637

loop_
_space_group_symop_id
_space_group_symop_operation_xyz
1 x,y,z
2 -x,y+1/2,-z

loop_
_atom_site_label
_atom_site_fract_x
_atom_site_fract_y
_atom_site_fract_z
_atom_site_U_iso_or_equiv
Cu(1) .7475(8) .100 .4975(9) .0095(2)
Cu(2) 1.2483(7) .1030(10) .0019(9) .0093(2)
S(1) .8530(10) -.0020(10) .1060(10) .0110(10)
S(2) 1.1370(10) -.007(2) .6060(10) .0100(10)
S(3) .6440(10) .2080(10) .8960(10) .0070(10)
S(4) .3471(9) .2040(10) .3970(10) .0059(8)

loop_
_geom_angle_atom_site_label_1
_geom_angle_atom_site_label_2
_geom_angle_atom_site_label_3
_geom_angle
_geom_angle_publ_flag
S(2) Cu(1) S(1) 86.9(3) yes
S(3) Cu(1) S(1) 179.3(3) yes
S(3) Cu(1) S(2) 92.8(3) yes
S(4) Cu(1) S(1) 94.3(3) yes
S(4) Cu(1) S(2) 178.4(4) yes
S(4) Cu(1) S(3) 86.0(2) yes
S(2) Cu(2) S(1) 85.5(3) yes
S(3) Cu(2) S(1) 179.80(10) yes
S(3) Cu(2) S(2) 94.3(3) yes
S(4) Cu(2) S(1) 92.8(3) yes
S(4) Cu(2) S(2) 178.1(4) yes
S(4) Cu(2) S(3) 87.4(2) yes
S(3) S(1) Cu(1) 104.8(2) yes
S(3) S(1) Cu(2) 104.7(2) yes
S(4) S(2) Cu(1) 103.9(2) yes
S(4) S(2) Cu(2) 103.6(2) yes
Cu(2) S(1) Cu(1) 114.0(3) yes
Cu(2) S(2) Cu(1) 114.7(3) yes
Cu(2) S(3) Cu(1) 113.5(3) yes
Cu(2) S(4) Cu(1) 112.7(3) yes

loop_
_geom_bond_atom_site_label_1
_geom_bond_atom_site_label_2
_geom_bond_distance
_geom_bond_publ_flag
Cu(1) S(1) 2.385(9) yes
Cu(1) S(2) 2.388(9) yes
Cu(1) S(3) 2.429(8) yes
Cu(1) S(4) 2.428(8) yes
Cu(2) S(1) 2.408(8) yes
Cu(2) S(2) 2.428(9) yes
Cu(2) S(3) 2.411(7) yes
Cu(2) S(4) 2.394(8) yes
S(1) S(3) 2.068(2) yes
S(2) S(4) 2.071(3) yes
